data_1546646
loop_
_publ_author_name
'Hjouji, Mohammed Yassin'
'Mague, Joel T.'
'Kandri Rodi, Youssef'
'Ouzidan, Younes'
'Ouazzani Chahdi, Fouad'
'Essassi, El Mokhtar'

_publ_section_title
;
 7-Bromo-1,4-dibutyl-1,2,3,4-tetrahydropyrido[2,3-<i>b</i>]pyrazine-2,3-dione
;
_journal_coeditor_code ZQ4022
_journal_issue 7
_journal_name_full IUCrData
_journal_page_first x170984
_journal_paper_doi 10.1107/S2414314617009841
_journal_volume 2
_journal_year 2017
_chemical_formula_iupac 'C15 H20 Br N3 O2'
_chemical_formula_moiety 'C15 H20 Br N3 O2'
_chemical_formula_sum 'C15 H20 Br N3 O2'
_chemical_formula_weight 354.25
_chemical_name_systematic
;
7-Bromo-1,4-dibutyl-1,2,3,4-tetrahydropyrido[2,3-<i>b</i>]pyrazine-2,3-dione
;
_space_group_crystal_system orthorhombic
_space_group_IT_number 33
_space_group_name_Hall 'P 2c -2n'
_space_group_name_H-M_alt 'P n a 21'
_symmetry_space_group_name_Hall 'P 2c -2n'
_symmetry_space_group_name_H-M 'P n a 21'
_atom_sites_solution_hydrogens geom
_atom_sites_solution_primary direct
_atom_sites_solution_secondary difmap
_audit_creation_method SHELXL-2014/7
_cell_angle_alpha 90
_cell_angle_beta 90
_cell_angle_gamma 90
_cell_formula_units_Z 4
_cell_length_a 22.569(6)
_cell_length_b 5.1097(13)
_cell_length_c 13.497(3)
_cell_measurement_reflns_used 3677
_cell_measurement_temperature 100.(2)
_cell_measurement_theta_max 26.0557
_cell_measurement_theta_min 2.3525
_cell_volume 1556.5(7)
_computing_cell_refinement
;
<i>SAINT</i> (Bruker, 2016)
;
_computing_data_collection
;
<i>APEX3</i> (Bruker, 2016)
;
_computing_data_reduction
;
<i>SAINT</i> (Bruker, 2016)
;
_computing_molecular_graphics
;
<i>DIAMOND</i> (Brandenburg & Putz, 2012)
;
_computing_publication_material
;
<i>SHELXTL</i> (Sheldrick, 2008)
;
_computing_structure_refinement
;
<i>SHELXL2014</i> (Sheldrick, 2015<i>b</i>)
;
_computing_structure_solution
;
<i>SHELXT</i> (Sheldrick, 2015<i>a</i>)
;
_diffrn_ambient_temperature 100(2)
_diffrn_detector_area_resol_mean 8.3333
_diffrn_measured_fraction_theta_full 0.994
_diffrn_measured_fraction_theta_max 0.985
_diffrn_measurement_device_type 'Bruker SMART APEX CCD'
_diffrn_measurement_method '\w scans'
_diffrn_radiation_monochromator graphite
_diffrn_radiation_type MoK\a
_diffrn_radiation_wavelength 0.71073
_diffrn_reflns_av_R_equivalents 0.0910
_diffrn_reflns_limit_h_max 29
_diffrn_reflns_limit_h_min -29
_diffrn_reflns_limit_k_max 6
_diffrn_reflns_limit_k_min -6
_diffrn_reflns_limit_l_max 17
_diffrn_reflns_limit_l_min -18
_diffrn_reflns_number 13413
_diffrn_reflns_theta_full 28.500
_diffrn_reflns_theta_max 28.702
_diffrn_reflns_theta_min 1.805
_exptl_absorpt_coefficient_mu 2.649
_exptl_absorpt_correction_T_max 0.96
_exptl_absorpt_correction_T_min 0.50
_exptl_absorpt_correction_type multi-scan
_exptl_absorpt_process_details
;
(<i>SADABS</i>; Bruker, 2016)
;
_exptl_crystal_colour 'pale blue'
_exptl_crystal_density_diffrn 1.512
_exptl_crystal_density_method 'not measured'
_exptl_crystal_description plate
_exptl_crystal_F_000 728
_exptl_crystal_size_max 0.216
_exptl_crystal_size_mid 0.208
_exptl_crystal_size_min 0.015
_refine_diff_density_max 2.331
_refine_diff_density_min -1.383
_refine_ls_abs_structure_details
;
Flack <i>x</i> determined using 1091 quotients
[(<i>I</i>^+^)-(<i>I</i>^-^)]/[(<i>I</i>^+^)+(<i>I</i>^-^)]
(Parsons <i>et al.</i>, 2013)
;
_refine_ls_abs_structure_Flack 0.038(15)
_refine_ls_extinction_method none
_refine_ls_goodness_of_fit_ref 1.064
_refine_ls_hydrogen_treatment constr
_refine_ls_matrix_type full
_refine_ls_number_parameters 192
_refine_ls_number_reflns 3859
_refine_ls_number_restraints 94
_refine_ls_restrained_S_all 1.053
_refine_ls_R_factor_all 0.0917
_refine_ls_R_factor_gt 0.0680
_refine_ls_shift/su_max 0.000
_refine_ls_shift/su_mean 0.000
_refine_ls_structure_factor_coef Fsqd
_refine_ls_weighting_details 'w=1/[\s^2^(Fo^2^)+6.1176P] where P=(Fo^2^+2Fc^2^)/3'
_refine_ls_weighting_scheme calc
_refine_ls_wR_factor_gt 0.1472
_refine_ls_wR_factor_ref 0.1560
_reflns_number_gt 2916
_reflns_number_total 3859
_reflns_threshold_expression 'I > 2\s(I)'
_cod_data_source_file zq4022sup1.cif
_cod_data_source_block I
_cod_database_code 1546646
_shelx_space_group_comment
;
The symmetry employed for this shelxl refinement is uniquely defined
by the following loop, which should always be used as a source of
symmetry information in preference to the above space-group names.
They are only intended as comments.
;
_shelx_estimated_absorpt_t_min 0.598
_shelx_estimated_absorpt_t_max 0.961

loop_
_space_group_symop_operation_xyz
'x, y, z'
'-x, -y, z+1/2'
'x+1/2, -y+1/2, z'
'-x+1/2, y+1/2, z+1/2'

loop_
_atom_site_type_symbol
_atom_site_label
_atom_site_fract_x
_atom_site_fract_y
_atom_site_fract_z
_atom_site_U_iso_or_equiv
_atom_site_adp_type
_atom_site_calc_flag
_atom_site_occupancy
Br Br1 0.30633(4) -0.15545(15) 0.26770(7) 0.0209(2) Uani d 1
O O1 0.3211(3) 0.8535(14) 0.7274(5) 0.0249(16) Uani d 1
O O2 0.2233(3) 0.9499(14) 0.6151(5) 0.0249(16) Uani d 1
N N1 0.3741(4) 0.1719(16) 0.5238(6) 0.0203(16) Uani d 1
N N2 0.3449(4) 0.5053(15) 0.6305(5) 0.0180(16) Uani d 1
N N3 0.2463(4) 0.6115(14) 0.5112(6) 0.0158(15) Uani d 1
C C1 0.2854(4) 0.4141(18) 0.4835(7) 0.0168(18) Uani d 1
C C2 0.2764(5) 0.259(2) 0.4013(7) 0.0191(19) Uani d 1
H H2 0.2422 0.2821 0.3612 0.023 Uiso calc 1
C C3 0.3178(4) 0.0675(19) 0.3780(6) 0.0193(19) Uani d 1
C C4 0.3653(4) 0.0215(19) 0.4425(6) 0.0184(19) Uani d 1
H H4 0.3920 -0.1180 0.4289 0.022 Uiso calc 1
C C5 0.3348(5) 0.3572(18) 0.5437(6) 0.0172(17) Uani d 1
C C6 0.3103(4) 0.7138(17) 0.6563(7) 0.0168(18) Uani d 1
C C7 0.2560(5) 0.7737(18) 0.5913(7) 0.0185(18) Uani d 1
C C8 0.3954(4) 0.4332(19) 0.6961(7) 0.021(2) Uani d 1
H H8A 0.4020 0.2419 0.6924 0.026 Uiso calc 1
H H8B 0.3854 0.4776 0.7655 0.026 Uiso calc 1
C C9 0.4524(5) 0.576(2) 0.6662(7) 0.024(2) Uani d 1
H H9A 0.4622 0.5355 0.5963 0.029 Uiso calc 1
H H9B 0.4464 0.7678 0.6717 0.029 Uiso calc 1
C C10 0.5036(5) 0.493(2) 0.7330(8) 0.028(2) Uani d 1
H H10A 0.4924 0.5245 0.8029 0.033 Uiso calc 1
H H10B 0.5103 0.3028 0.7248 0.033 Uiso calc 1
C C11 0.5613(5) 0.637(2) 0.7113(10) 0.036(3) Uani d 1
H H11A 0.5737 0.6012 0.6431 0.055 Uiso calc 1
H H11B 0.5921 0.5770 0.7572 0.055 Uiso calc 1
H H11C 0.5552 0.8256 0.7198 0.055 Uiso calc 1
C C12 0.1912(4) 0.661(2) 0.4538(7) 0.0200(19) Uani d 1
H H12A 0.1987 0.6253 0.3827 0.024 Uiso calc 1
H H12B 0.1799 0.8473 0.4605 0.024 Uiso calc 1
C C13 0.1406(4) 0.4884(19) 0.4902(7) 0.021(2) Uani d 1
H H13A 0.1526 0.3026 0.4847 0.026 Uiso calc 1
H H13B 0.1331 0.5262 0.5610 0.026 Uiso calc 1
C C14 0.0842(5) 0.530(2) 0.4327(7) 0.025(2) Uani d 1
H H14A 0.0908 0.4771 0.3630 0.031 Uiso calc 1
H H14B 0.0743 0.7186 0.4331 0.031 Uiso calc 1
C C15 0.0318(5) 0.377(2) 0.4738(8) 0.030(2) Uani d 1
H H15A -0.0025 0.3997 0.4302 0.046 Uiso calc 1
H H15B 0.0221 0.4411 0.5403 0.046 Uiso calc 1
H H15C 0.0420 0.1905 0.4774 0.046 Uiso calc 1

loop_
_atom_site_aniso_label
_atom_site_aniso_U_11
_atom_site_aniso_U_22
_atom_site_aniso_U_33
_atom_site_aniso_U_12
_atom_site_aniso_U_13
_atom_site_aniso_U_23
Br1 0.0338(5) 0.0191(4) 0.0099(3) 0.0011(4) 0.0012(6) -0.0072(5)
O1 0.035(4) 0.027(4) 0.012(3) -0.005(3) 0.002(3) -0.013(3)
O2 0.035(4) 0.020(4) 0.020(4) 0.003(3) 0.004(3) -0.002(3)
N1 0.024(4) 0.022(4) 0.015(3) 0.002(3) -0.002(3) 0.000(3)
N2 0.029(4) 0.016(4) 0.009(3) -0.003(3) -0.001(3) -0.005(3)
N3 0.025(4) 0.012(3) 0.010(3) -0.001(3) 0.001(3) -0.003(3)
C1 0.023(4) 0.016(4) 0.011(4) 0.001(3) 0.002(3) -0.002(3)
C2 0.028(5) 0.019(4) 0.010(4) -0.001(4) 0.000(4) 0.000(3)
C3 0.030(5) 0.021(4) 0.007(4) -0.001(3) 0.004(3) -0.002(3)
C4 0.028(5) 0.018(4) 0.010(4) 0.001(4) 0.001(3) -0.002(3)
C5 0.025(4) 0.018(4) 0.009(3) 0.000(3) 0.000(3) -0.002(3)
C6 0.029(4) 0.010(4) 0.011(3) -0.004(3) 0.001(3) -0.002(3)
C7 0.029(5) 0.018(4) 0.009(3) -0.001(3) 0.001(3) 0.000(3)
C8 0.030(6) 0.025(5) 0.009(4) -0.002(4) -0.002(4) -0.005(4)
C9 0.031(6) 0.023(5) 0.017(5) 0.000(4) -0.002(4) 0.001(4)
C10 0.036(6) 0.024(5) 0.023(5) -0.001(4) -0.005(4) -0.001(4)
C11 0.031(6) 0.031(6) 0.047(7) 0.001(5) -0.009(5) 0.003(5)
C12 0.023(5) 0.025(5) 0.013(4) 0.002(4) -0.005(4) -0.001(4)
C13 0.026(6) 0.022(5) 0.016(5) 0.005(4) 0.000(4) 0.006(4)
C14 0.034(6) 0.025(5) 0.017(5) 0.002(5) 0.001(4) -0.002(4)
C15 0.031(6) 0.036(6) 0.024(5) -0.003(5) 0.001(5) -0.006(5)

loop_
_atom_type_symbol
_atom_type_description
_atom_type_scat_dispersion_real
_atom_type_scat_dispersion_imag
_atom_type_scat_source
C C 0.0033 0.0016 'International Tables Vol C Tables 4.2.6.8 and 6.1.1.4'
H H 0.0000 0.0000 'International Tables Vol C Tables 4.2.6.8 and 6.1.1.4'
N N 0.0061 0.0033 'International Tables Vol C Tables 4.2.6.8 and 6.1.1.4'
O O 0.0106 0.0060 'International Tables Vol C Tables 4.2.6.8 and 6.1.1.4'
Br Br -0.2901 2.4595 'International Tables Vol C Tables 4.2.6.8 and 6.1.1.4'

loop_
_geom_angle_atom_site_label_1
_geom_angle_atom_site_label_2
_geom_angle_atom_site_label_3
_geom_angle
C5 N1 C4 118.2(8)
C6 N2 C5 122.4(8)
C6 N2 C8 118.7(7)
C5 N2 C8 118.9(8)
C7 N3 C1 123.1(8)
C7 N3 C12 116.0(8)
C1 N3 C12 120.9(8)
C2 C1 N3 122.6(9)
C2 C1 C5 117.5(9)
N3 C1 C5 119.7(8)
C1 C2 C3 119.2(9)
C1 C2 H2 120.4
C3 C2 H2 120.4
C2 C3 C4 119.5(9)
C2 C3 Br1 120.6(7)
C4 C3 Br1 119.5(7)
N1 C4 C3 121.3(9)
N1 C4 H4 119.3
C3 C4 H4 119.3
N1 C5 C1 124.0(8)
N1 C5 N2 116.3(8)
C1 C5 N2 119.7(8)
O1 C6 N2 122.8(9)
O1 C6 C7 119.4(8)
N2 C6 C7 117.8(8)
O2 C7 N3 124.0(9)
O2 C7 C6 118.9(8)
N3 C7 C6 117.0(8)
N2 C8 C9 111.6(8)
N2 C8 H8A 109.3
C9 C8 H8A 109.3
N2 C8 H8B 109.3
C9 C8 H8B 109.3
H8A C8 H8B 108.0
C10 C9 C8 110.3(8)
C10 C9 H9A 109.6
C8 C9 H9A 109.6
C10 C9 H9B 109.6
C8 C9 H9B 109.6
H9A C9 H9B 108.1
C11 C10 C9 113.5(9)
C11 C10 H10A 108.9
C9 C10 H10A 108.9
C11 C10 H10B 108.9
C9 C10 H10B 108.9
H10A C10 H10B 107.7
C10 C11 H11A 109.5
C10 C11 H11B 109.5
H11A C11 H11B 109.5
C10 C11 H11C 109.5
H11A C11 H11C 109.5
H11B C11 H11C 109.5
N3 C12 C13 111.1(8)
N3 C12 H12A 109.4
C13 C12 H12A 109.4
N3 C12 H12B 109.4
C13 C12 H12B 109.4
H12A C12 H12B 108.0
C14 C13 C12 112.7(8)
C14 C13 H13A 109.0
C12 C13 H13A 109.0
C14 C13 H13B 109.0
C12 C13 H13B 109.0
H13A C13 H13B 107.8
C13 C14 C15 113.4(9)
C13 C14 H14A 108.9
C15 C14 H14A 108.9
C13 C14 H14B 108.9
C15 C14 H14B 108.9
H14A C14 H14B 107.7
C14 C15 H15A 109.5
C14 C15 H15B 109.5
H15A C15 H15B 109.5
C14 C15 H15C 109.5
H15A C15 H15C 109.5
H15B C15 H15C 109.5

loop_
_geom_bond_atom_site_label_1
_geom_bond_atom_site_label_2
_geom_bond_distance
Br1 C3 1.892(9)
O1 C6 1.221(11)
O2 C7 1.207(12)
N1 C5 1.325(12)
N1 C4 1.354(12)
N2 C6 1.365(12)
N2 C5 1.414(11)
N2 C8 1.489(12)
N3 C7 1.379(12)
N3 C1 1.392(11)
N3 C12 1.487(12)
C1 C2 1.380(13)
C1 C5 1.408(14)
C2 C3 1.388(14)
C2 H2 0.9500
C3 C4 1.402(14)
C4 H4 0.9500
C6 C7 1.537(14)
C8 C9 1.535(14)
C8 H8A 0.9900
C8 H8B 0.9900
C9 C10 1.527(15)
C9 H9A 0.9900
C9 H9B 0.9900
C10 C11 1.523(15)
C10 H10A 0.9900
C10 H10B 0.9900
C11 H11A 0.9800
C11 H11B 0.9800
C11 H11C 0.9800
C12 C13 1.525(14)
C12 H12A 0.9900
C12 H12B 0.9900
C13 C14 1.506(14)
C13 H13A 0.9900
C13 H13B 0.9900
C14 C15 1.523(15)
C14 H14A 0.9900
C14 H14B 0.9900
C15 H15A 0.9800
C15 H15B 0.9800
C15 H15C 0.9800

loop_
_geom_hbond_atom_site_label_D
_geom_hbond_atom_site_label_H
_geom_hbond_atom_site_label_A
_geom_hbond_site_symmetry_A
_geom_hbond_distance_DH
_geom_hbond_distance_HA
_geom_hbond_distance_DA
_geom_hbond_angle_DHA
C2 H2 O1 4_544 0.95 2.33 3.253(12) 163.5
C12 H12A O1 4_544 0.99 2.55 3.447(11) 149.9

loop_
_geom_torsion_atom_site_label_1
_geom_torsion_atom_site_label_2
_geom_torsion_atom_site_label_3
_geom_torsion_atom_site_label_4
_geom_torsion
C7 N3 C1 C2 -177.7(9)
C12 N3 C1 C2 1.5(14)
C7 N3 C1 C5 6.0(14)
C12 N3 C1 C5 -174.8(9)
N3 C1 C2 C3 179.3(9)
C5 C1 C2 C3 -4.3(14)
C1 C2 C3 C4 5.2(15)
C1 C2 C3 Br1 178.5(7)
C5 N1 C4 C3 3.2(13)
C2 C3 C4 N1 -4.7(14)
Br1 C3 C4 N1 -178.1(7)
C4 N1 C5 C1 -2.4(14)
C4 N1 C5 N2 178.5(8)
C2 C1 C5 N1 3.0(15)
N3 C1 C5 N1 179.5(9)
C2 C1 C5 N2 -177.9(9)
N3 C1 C5 N2 -1.4(14)
C6 N2 C5 N1 175.3(8)
C8 N2 C5 N1 -4.1(12)
C6 N2 C5 C1 -3.8(13)
C8 N2 C5 C1 176.8(9)
C5 N2 C6 O1 -174.9(9)
C8 N2 C6 O1 4.6(14)
C5 N2 C6 C7 4.5(13)
C8 N2 C6 C7 -176.1(8)
C1 N3 C7 O2 178.2(9)
C12 N3 C7 O2 -1.1(14)
C1 N3 C7 C6 -5.1(13)
C12 N3 C7 C6 175.7(8)
O1 C6 C7 O2 -3.9(14)
N2 C6 C7 O2 176.8(9)
O1 C6 C7 N3 179.2(9)
N2 C6 C7 N3 -0.1(12)
C6 N2 C8 C9 -89.8(10)
C5 N2 C8 C9 89.6(10)
N2 C8 C9 C10 -178.6(8)
C8 C9 C10 C11 -177.1(9)
C7 N3 C12 C13 -93.8(10)
C1 N3 C12 C13 87.0(10)
N3 C12 C13 C14 -179.1(8)
C12 C13 C14 C15 -175.0(8)

_cod_database_fobs_code 1546646
